data_8000179
loop_
_publ_author_name
'Masuhara, Naoji'
'Hayami, Shinya'
'Motokawa, Natsuko'
'Shuto, Aya'
'Inoue, Katsuya'
'Maeda, Yonezo'

_publ_section_title
;
 Crystal Structure and Magnetic Property of Two Novel 1-D Cobalt(II)
 Assemblies
;
_journal_issue 1
_journal_name_full 'Chemistry Letters'
_journal_page_first 90
_journal_paper_doi 10.1246/cl.2007.90
_journal_volume 36
_journal_year 2007
_chemical_formula_sum 'C22 H14 Co N6 S2'
_chemical_formula_weight 485.45
_space_group_IT_number 15
_symmetry_cell_setting monoclinic
_symmetry_Int_Tables_number 15
_symmetry_space_group_name_Hall '-C 2yc'
_symmetry_space_group_name_H-M 'C 1 2/c 1'
_cell_angle_alpha 90
_cell_angle_beta 102.490(1)
_cell_angle_gamma 90
_cell_formula_units_Z 4
_cell_length_a 15.5751(9)
_cell_length_b 11.202(1)
_cell_length_c 11.9673(6)
_cell_measurement_reflns_used 9221
_cell_measurement_temperature 293.2
_cell_measurement_theta_max 27.5
_cell_measurement_theta_min 2.7
_cell_volume 2038.5(2)
_computing_cell_refinement PROCESS-AUTO
_computing_data_collection PROCESS-AUTO
_computing_data_reduction 'teXsan Ver. 1.11'
_computing_publication_material 'teXsan Ver. 1.11'
_computing_structure_refinement 'teXsan Ver. 1.10'
_computing_structure_solution SHELXS97
_diffrn_detector_area_resol_mean 10.00
_diffrn_measured_fraction_theta_full 0.9974
_diffrn_measured_fraction_theta_max 0.9974
_diffrn_measurement_device_type 'Rigaku RAXIS-RAPID Imaging Plate'
_diffrn_measurement_method \w
_diffrn_radiation_type 'Mo K\a'
_diffrn_radiation_wavelength 0.7107
_diffrn_reflns_av_R_equivalents 0.061
_diffrn_reflns_limit_h_max 20
_diffrn_reflns_limit_h_min 0
_diffrn_reflns_limit_k_max 14
_diffrn_reflns_limit_k_min 0
_diffrn_reflns_limit_l_max 15
_diffrn_reflns_limit_l_min -15
_diffrn_reflns_number 8131
_diffrn_reflns_theta_full 27.48
_diffrn_reflns_theta_max 27.48
_exptl_absorpt_coefficient_mu 1.070
_exptl_absorpt_correction_T_max 1.000
_exptl_absorpt_correction_T_min 0.631
_exptl_absorpt_correction_type multi-scan
_exptl_absorpt_process_details '(Higashi, 1995)'
_exptl_crystal_colour unknown
_exptl_crystal_density_diffrn 1.582
_exptl_crystal_density_method 'not measured'
_exptl_crystal_description unknown
_exptl_crystal_size_max 0.000
_exptl_crystal_size_mid 0.000
_exptl_crystal_size_min 0.000
_refine_diff_density_max 0.79
_refine_diff_density_min -0.48
_refine_ls_extinction_method none
_refine_ls_goodness_of_fit_ref 1.359
_refine_ls_hydrogen_treatment noref
_refine_ls_number_parameters 143
_refine_ls_number_reflns 1633
_refine_ls_R_factor_gt 0.0417
_refine_ls_shift/su_max 0.0111
_refine_ls_structure_factor_coef Fsqd
_refine_ls_weighting_details 'w = 1/[\s^2^(Fo^2^) + (0.05000(Max(Fo^2^,0) + 2Fc^2^)/3)^2^]'
_refine_ls_weighting_scheme calc
_refine_ls_wR_factor_ref 0.1061
_reflns_number_gt 1633
_reflns_number_total 2339
_reflns_threshold_expression F^2^>3.0\s(F^2^)
_cod_data_source_file 36-90sup1.cif
_cod_data_source_block ku6
_cod_original_cell_volume 2038.6(2)
_cod_original_formula_sum 'C22 H14 Co N6 S2 '
_cod_database_code 8000179

loop_
_symmetry_equiv_pos_as_xyz
x,y,z
-x,y,1/2-z
-x,-y,-z
x,-y,1/2+z
1/2+x,1/2+y,z
1/2-x,1/2+y,1/2-z
1/2-x,1/2-y,-z
1/2+x,1/2-y,1/2+z

loop_
_atom_site_label
_atom_site_type_symbol
_atom_site_fract_x
_atom_site_fract_y
_atom_site_fract_z
_atom_site_U_iso_or_equiv
_atom_site_adp_type
_atom_site_occupancy
_atom_site_calc_flag
_atom_site_refinement_flags
Co(1) Co 0.0000 0.24189(5) 0.2500 0.0193(2) Uani 1.00 d S
S(1) S -0.21338(6) -0.40637(9) -0.07327(8) 0.0386(3) Uani 1.00 d .
N(1) N -0.0831(2) 0.1970(2) 0.0836(2) 0.0226(7) Uani 1.00 d .
N(2) N 0.0000 0.0586(3) 0.2500 0.0185(9) Uani 1.00 d S
N(3) N 0.0000 -0.5683(3) 0.2500 0.0223(9) Uani 1.00 d S
N(4) N -0.1088(2) -0.2523(2) -0.1708(2) 0.0262(7) Uani 1.00 d .
C(1) C -0.1242(2) 0.2698(3) 0.0005(3) 0.0285(9) Uani 1.00 d .
C(2) C -0.1736(2) 0.2300(3) -0.1024(3) 0.0273(8) Uani 1.00 d .
C(3) C -0.1786(2) 0.1088(3) -0.1246(3) 0.0256(8) Uani 1.00 d .
C(4) C -0.1359(2) 0.0317(3) -0.0407(3) 0.0234(8) Uani 1.00 d .
C(5) C -0.0902(2) 0.0772(3) 0.0631(3) 0.0196(7) Uani 1.00 d .
C(6) C -0.0447(2) -0.0004(3) 0.1586(3) 0.0185(7) Uani 1.00 d .
C(7) C -0.0472(2) -0.1238(3) 0.1563(3) 0.0212(8) Uani 1.00 d .
C(8) C 0.0000 -0.1874(4) 0.2500 0.020(1) Uani 1.00 d S
C(9) C 0.0000 -0.3188(4) 0.2500 0.020(1) Uani 1.00 d S
C(10) C -0.0762(2) -0.3821(3) 0.2050(3) 0.0257(8) Uani 1.00 d .
C(11) C -0.0736(2) -0.5051(3) 0.2091(3) 0.0268(9) Uani 1.00 d .
C(12) C -0.1521(2) -0.3148(3) -0.1292(3) 0.0254(8) Uani 1.00 d .
H(1) H -0.1196 0.3545 0.0134 0.0338 Uiso 1.00 calc .
H(2) H -0.2034 0.2865 -0.1580 0.0333 Uiso 1.00 calc .
H(3) H -0.2109 0.0785 -0.1968 0.0308 Uiso 1.00 calc .
H(4) H -0.1376 -0.0522 -0.0534 0.0278 Uiso 1.00 calc .
H(5) H -0.0812 -0.1652 0.0911 0.0257 Uiso 1.00 calc .
H(6) H -0.1300 -0.3411 0.1710 0.0309 Uiso 1.00 calc .
H(7) H -0.1269 -0.5485 0.1823 0.0319 Uiso 1.00 calc .

loop_
_atom_site_aniso_label
_atom_site_aniso_U_11
_atom_site_aniso_U_22
_atom_site_aniso_U_33
_atom_site_aniso_U_12
_atom_site_aniso_U_13
_atom_site_aniso_U_23
Co(1) 0.0201(3) 0.0132(3) 0.0237(3) 0.0000 0.0026(2) 0.0000
S(1) 0.0329(5) 0.0509(6) 0.0303(5) -0.0121(4) 0.0030(4) 0.0082(4)
N(1) 0.023(1) 0.019(1) 0.026(1) 0.001(1) 0.005(1) 0.004(1)
N(2) 0.016(2) 0.018(2) 0.021(2) 0.0000 0.004(2) 0.0000
N(3) 0.023(2) 0.017(2) 0.026(2) 0.0000 0.003(2) 0.0000
N(4) 0.028(1) 0.020(1) 0.031(1) -0.003(1) 0.007(1) 0.000(1)
C(1) 0.029(2) 0.023(2) 0.032(2) 0.005(1) 0.005(2) 0.005(1)
C(2) 0.026(2) 0.031(2) 0.024(2) 0.007(1) 0.004(1) 0.009(1)
C(3) 0.021(2) 0.034(2) 0.021(2) -0.001(1) 0.003(1) 0.002(1)
C(4) 0.021(2) 0.024(2) 0.025(2) -0.002(1) 0.004(1) 0.002(1)
C(5) 0.018(1) 0.019(1) 0.022(2) 0.000(1) 0.006(1) 0.003(1)
C(6) 0.017(1) 0.017(1) 0.020(1) 0.000(1) 0.003(1) -0.001(1)
C(7) 0.020(1) 0.020(1) 0.022(2) -0.002(1) 0.001(1) 0.001(1)
C(8) 0.017(2) 0.018(2) 0.024(2) 0.0000 0.006(2) 0.0000
C(9) 0.022(2) 0.019(2) 0.020(2) 0.0000 0.005(2) 0.0000
C(10) 0.028(2) 0.021(2) 0.027(2) 0.002(1) 0.002(1) -0.001(1)
C(11) 0.025(2) 0.023(2) 0.030(2) -0.003(1) 0.002(2) 0.000(1)
C(12) 0.022(2) 0.033(2) 0.019(2) 0.002(1) -0.001(1) -0.005(1)

loop_
_atom_type_symbol
_atom_type_description
_atom_type_scat_dispersion_real
_atom_type_scat_dispersion_imag
_atom_type_scat_source
C C 0.003 0.002
;International Tables for Crystallography
(1992, Vol. C, Tables 4.2.6.8 and 6.1.1.1)
;
H H 0.000 0.000
;International Tables for Crystallography
(1992, Vol. C, Table 6.1.1.2)
;
N N 0.006 0.003
;International Tables for Crystallography
(1992, Vol. C, Tables 4.2.6.8 and 6.1.1.1)
;
S S 0.125 0.123
;International Tables for Crystallography
(1992, Vol. C, Tables 4.2.6.8 and 6.1.1.1)
;
Co Co 0.349 0.972
;International Tables for Crystallography
(1992, Vol. C, Tables 4.2.6.8 and 6.1.1.1)
;

loop_
_geom_angle_atom_site_label_1
_geom_angle_atom_site_label_2
_geom_angle_atom_site_label_3
_geom_angle
_geom_angle_site_symmetry_1
_geom_angle_site_symmetry_3
_geom_angle_publ_flag
N(1) Co(1) N(1) 153.4(1) . 2_555 yes
N(1) Co(1) N(2) 76.70(7) . . yes
N(1) Co(1) N(3) 103.30(7) . 1_565 yes
N(1) Co(1) N(4) 88.8(1) . 3_555 yes
N(1) Co(1) N(4) 92.7(1) . 4_555 yes
N(1) Co(1) N(2) 76.70(7) 2_555 . yes
N(1) Co(1) N(3) 103.30(7) 2_555 1_565 yes
N(1) Co(1) N(4) 92.7(1) 2_555 3_555 yes
N(1) Co(1) N(4) 88.8(1) 2_555 4_555 yes
N(2) Co(1) N(3) 180.0000(2) . 1_565 yes
N(2) Co(1) N(4) 93.17(7) . 3_555 yes
N(2) Co(1) N(4) 93.17(7) . 4_555 yes
N(3) Co(1) N(4) 86.83(7) 1_565 3_555 yes
N(3) Co(1) N(4) 86.83(7) 1_565 4_555 yes
N(4) Co(1) N(4) 173.7(1) 3_555 4_555 yes
Co(1) N(1) C(1) 129.1(2) . . yes
Co(1) N(1) C(5) 113.5(2) . . yes
C(1) N(1) C(5) 117.3(3) . . yes
Co(1) N(2) C(6) 119.6(2) . . yes
Co(1) N(2) C(6) 119.6(2) . 2_555 yes
C(6) N(2) C(6) 120.7(4) . 2_555 yes
Co(1) N(3) C(11) 121.7(2) 1_545 . yes
Co(1) N(3) C(11) 121.7(2) 1_545 2_555 yes
C(11) N(3) C(11) 116.6(4) . 2_555 yes
Co(1) N(4) C(12) 145.5(2) 3_555 . yes
N(1) C(1) C(2) 123.6(3) . . yes
C(1) C(2) C(3) 119.1(3) . . yes
C(2) C(3) C(4) 118.4(3) . . yes
C(3) C(4) C(5) 119.7(3) . . yes
N(1) C(5) C(4) 121.9(3) . . yes
N(1) C(5) C(6) 115.4(3) . . yes
C(4) C(5) C(6) 122.7(3) . . yes
N(2) C(6) C(5) 114.6(3) . . yes
N(2) C(6) C(7) 121.2(3) . . yes
C(5) C(6) C(7) 124.2(3) . . yes
C(6) C(7) C(8) 119.1(3) . . yes
C(7) C(8) C(7) 118.6(4) . 2_555 yes
C(7) C(8) C(9) 120.7(2) . . yes
C(7) C(8) C(9) 120.7(2) 2_555 . yes
C(8) C(9) C(10) 120.7(2) . . yes
C(8) C(9) C(10) 120.7(2) . 2_555 yes
C(10) C(9) C(10) 118.5(4) . 2_555 yes
C(9) C(10) C(11) 118.8(3) . . yes
N(3) C(11) C(10) 123.6(3) . . yes
S(1) C(12) N(4) 178.3(3) . . yes

loop_
_geom_bond_atom_site_label_1
_geom_bond_atom_site_label_2
_geom_bond_distance
_geom_bond_site_symmetry_2
_geom_bond_publ_flag
Co(1) N(1) 2.186(3) . yes
Co(1) N(1) 2.186(3) 2_555 yes
Co(1) N(2) 2.053(4) . yes
Co(1) N(3) 2.127(4) 1_565 yes
Co(1) N(4) 2.117(3) 3_555 yes
Co(1) N(4) 2.117(3) 4_555 yes
S(1) C(12) 1.640(4) . yes
N(1) C(1) 1.337(4) . yes
N(1) C(5) 1.365(4) . yes
N(2) C(6) 1.337(4) . yes
N(2) C(6) 1.337(4) 2_555 yes
N(3) C(11) 1.346(4) . yes
N(3) C(11) 1.346(4) 2_555 yes
N(4) C(12) 1.156(4) . yes
C(1) C(2) 1.378(5) . yes
C(2) C(3) 1.383(5) . yes
C(3) C(4) 1.381(4) . yes
C(4) C(5) 1.388(4) . yes
C(5) C(6) 1.488(4) . yes
C(6) C(7) 1.383(4) . yes
C(7) C(8) 1.396(4) . yes
C(8) C(9) 1.472(6) . yes
C(9) C(10) 1.388(4) . yes
C(9) C(10) 1.388(4) 2_555 yes
C(10) C(11) 1.379(5) . yes

loop_
_geom_contact_atom_site_label_1
_geom_contact_atom_site_label_2
_geom_contact_distance
_geom_contact_site_symmetry_2
Co(1) C(11) 3.057(3) 2_565
Co(1) C(12) 3.138(4) 3_555
Co(1) C(12) 3.138(4) 4_555
S(1) C(4) 3.275(3) 7_445
S(1) C(10) 3.556(3) .
N(1) N(4) 3.010(4) 3_555
N(1) N(4) 3.113(4) 4_555
N(2) N(4) 3.029(4) 3_555
N(2) N(4) 3.029(4) 4_555
N(3) N(4) 2.916(4) 3_545
N(3) N(4) 2.916(4) 4_545
N(3) C(12) 3.301(4) 3_545
N(3) C(12) 3.301(4) 4_545
N(4) C(11) 3.176(4) 4_544
C(2) C(10) 3.468(5) 4_554
C(11) C(12) 3.213(5) 4_545

loop_
_geom_torsion_atom_site_label_1
_geom_torsion_atom_site_label_2
_geom_torsion_atom_site_label_3
_geom_torsion_atom_site_label_4
_geom_torsion
_geom_torsion_site_symmetry_2
_geom_torsion_site_symmetry_3
_geom_torsion_site_symmetry_4
_geom_torsion_publ_flag
Co(1) N(1) C(1) C(2) 178.5(2) . . . yes
Co(1) N(1) C(5) C(4) -176.1(2) . . . yes
Co(1) N(1) C(5) C(6) 3.0(3) . . . yes
Co(1) N(1) C(5) C(4) -176.1(2) 2_555 2_555 2_555 yes
Co(1) N(1) C(5) C(6) 3.0(3) 2_555 2_555 2_555 yes
Co(1) N(2) C(6) C(5) 0.7(3) . . . yes
Co(1) N(2) C(6) C(7) -179.0(2) . . . yes
Co(1) N(2) C(6) C(5) 0.7(3) . 2_555 2_555 yes
Co(1) N(2) C(6) C(7) -179.0(2) . 2_555 2_555 yes
Co(1) N(4) C(12) S(1) 41(10) 3_555 3_555 3_555 yes
N(1) Co(1) N(1) C(1) -179.7(3) . 2_555 2_555 yes
N(1) Co(1) N(1) C(5) -2.0(2) . 2_555 2_555 yes
N(1) Co(1) N(2) C(6) 0.7(2) . . . yes
N(1) Co(1) N(2) C(6) -179.3(2) . . 2_555 yes
N(1) Co(1) N(4) C(12) 95.1(5) . 3_555 3_555 yes
N(1) C(1) C(2) C(3) -2.9(5) . . . yes
N(1) C(5) C(4) C(3) -2.6(5) . . . yes
N(1) C(5) C(6) N(2) -2.5(4) . . . yes
N(1) C(5) C(6) C(7) 177.1(3) . . . yes
N(2) Co(1) N(1) C(1) -179.7(3) . . . yes
N(2) Co(1) N(1) C(5) -2.0(2) . . . yes
N(2) Co(1) N(1) C(1) -179.7(3) . 2_555 2_555 yes
N(2) Co(1) N(1) C(5) -2.0(2) . 2_555 2_555 yes
N(2) Co(1) N(4) C(12) 171.7(5) . 3_555 3_555 yes
N(2) C(6) C(5) C(4) 176.6(3) . . . yes
N(2) C(6) C(7) C(8) -2.0(4) . . . yes
N(2) C(6) C(5) C(4) 176.6(3) 2_555 2_555 2_555 yes
N(2) C(6) C(7) C(8) -2.0(4) 2_555 2_555 . yes
N(3) C(11) C(10) C(9) -3.1(5) . . . yes
N(3) C(11) C(10) C(9) -3.1(5) 2_555 2_555 . yes
N(4) Co(1) N(1) C(1) 86.1(3) 3_555 3_555 3_555 yes
N(4) Co(1) N(1) C(5) -91.5(2) 3_555 3_555 3_555 yes
N(4) Co(1) N(2) C(6) 87.3(2) 3_555 3_555 3_555 yes
N(4) Co(1) N(2) C(6) -92.7(2) 3_555 3_555 4_554 yes
N(4) Co(1) N(4) C(12) 8.3(5) 3_555 2_554 2_554 yes
C(1) N(1) C(5) C(4) 1.9(4) . . . yes
C(1) N(1) C(5) C(6) -179.1(3) . . . yes
C(1) C(2) C(3) C(4) 2.0(5) . . . yes
C(2) C(1) N(1) C(5) 1.0(5) . . . yes
C(2) C(3) C(4) C(5) 0.6(5) . . . yes
C(3) C(4) C(5) C(6) 178.3(3) . . . yes
C(4) C(5) C(6) C(7) -3.8(5) . . . yes
C(5) C(6) N(2) C(6) -179.3(3) . . 2_555 yes
C(5) C(6) C(7) C(8) 178.4(2) . . . yes
C(6) N(2) C(6) C(7) 1.0(2) . 2_555 2_555 yes
C(6) C(7) C(8) C(7) 1.0(2) . . 2_555 yes
C(6) C(7) C(8) C(9) -179.0(2) . . . yes
C(7) C(8) C(9) C(10) -39.6(2) . . . yes
C(7) C(8) C(9) C(10) 140.4(2) . . 2_555 yes
C(8) C(9) C(10) C(11) -178.6(2) . . . yes
C(8) C(9) C(10) C(11) -178.6(2) . 2_555 2_555 yes
C(10) C(9) C(10) C(11) 1.4(2) . 2_555 2_555 yes
C(10) C(11) N(3) C(11) 1.6(3) . . 2_555 yes
C(10) C(11) N(3) C(11) 1.6(3) . . 2_555 yes
